data_2012507
loop_
_publ_author_name
'Ziyat, Hossni'
'Ait Itto, My Youssef'
'Ait Ali, Mustapha'
'Karim, Abdellah'
'Riahi, Abdelkhalek'
'Daran, Jean-Claude'

_publ_section_title
;
 Stereochemistry of two new polyfunctionalized
 <i>gem</i>-dihalocyclopropanes
;
_journal_issue 2
_journal_name_full 'Acta Crystallographica Section C'
_journal_page_first o90
_journal_page_last o93
_journal_paper_doi 10.1107/S0108270101019680
_journal_volume 58
_journal_year 2002
_chemical_formula_moiety 'C11 H16 Br2 O3'
_chemical_formula_structural 'C11 H16 Br2 O3'
_chemical_formula_sum 'C11 H16 Br2 O3'
_chemical_formula_weight 356.06
_space_group_IT_number 19
_symmetry_cell_setting orthorhombic
_symmetry_space_group_name_Hall 'P 2ac 2ab'
_symmetry_space_group_name_H-M 'P 21 21 21'
_atom_sites_solution_hydrogens geom
_atom_sites_solution_primary direct
_atom_sites_solution_secondary difmap
_audit_creation_method 'WinGX routine CIF_UPDATE'
_cell_angle_alpha 90
_cell_angle_beta 90
_cell_angle_gamma 90
_cell_formula_units_Z 4
_cell_length_a 7.4006(5)
_cell_length_b 9.7511(10)
_cell_length_c 18.0171(13)
_cell_measurement_reflns_used 8000
_cell_measurement_temperature 180(2)
_cell_measurement_theta_max 26.02
_cell_measurement_theta_min 2.3
_cell_volume 1300.19(19)
_computing_cell_refinement 'IPDS software (Stoe, 1996)'
_computing_data_collection 'IPDS software (Stoe, 1996)'
_computing_data_reduction 'XRED (Stoe, 1.08, 1996)'
_computing_molecular_graphics 'ORTEPIII( Burnett and Johnson,1996)'
_computing_publication_material 'WINGX (Farrugia, 1999)'
_computing_structure_refinement 'SHELXL97 (Sheldrick, 1998)'
_computing_structure_solution 'SIR97 (Altomare, et al.,1999)'
_diffrn_measured_fraction_theta_full .925
_diffrn_measured_fraction_theta_max .925
_diffrn_measurement_device_type 'Stoe IPDS'
_diffrn_measurement_method \f
_diffrn_radiation_type MoK\a
_diffrn_radiation_wavelength .71073
_diffrn_reflns_av_R_equivalents .0737
_diffrn_reflns_limit_h_max 8
_diffrn_reflns_limit_h_min -8
_diffrn_reflns_limit_k_max 11
_diffrn_reflns_limit_k_min -11
_diffrn_reflns_limit_l_max 22
_diffrn_reflns_limit_l_min -22
_diffrn_reflns_number 9311
_diffrn_reflns_theta_full 26.06
_diffrn_reflns_theta_max 26.06
_diffrn_reflns_theta_min 2.26
_diffrn_standards_decay_% <0.1
_diffrn_standards_interval_count 0
_diffrn_standards_interval_time 0
_diffrn_standards_number 0
_exptl_absorpt_coefficient_mu 6.225
_exptl_absorpt_correction_T_max .348
_exptl_absorpt_correction_T_min .162
_exptl_absorpt_correction_type multi-scan
_exptl_absorpt_process_details 'SORTAV, Blessing (1995)'
_exptl_crystal_colour colorless
_exptl_crystal_density_diffrn 1.819
_exptl_crystal_density_method 'not measured'
_exptl_crystal_description parallelepiped
_exptl_crystal_F_000 704
_exptl_crystal_size_max .3
_exptl_crystal_size_mid .28
_exptl_crystal_size_min .18
_refine_diff_density_max .511
_refine_diff_density_min -.564
_refine_ls_abs_structure_details 'Flack H D (1983), Acta Cryst. A39, 876-881'
_refine_ls_abs_structure_Flack -.03(2)
_refine_ls_extinction_method none
_refine_ls_goodness_of_fit_ref 1.089
_refine_ls_hydrogen_treatment constr
_refine_ls_matrix_type full
_refine_ls_number_parameters 148
_refine_ls_number_reflns 2376
_refine_ls_number_restraints 0
_refine_ls_restrained_S_all 1.089
_refine_ls_R_factor_all .0465
_refine_ls_R_factor_gt .0370
_refine_ls_shift/su_max .016
_refine_ls_shift/su_mean .000
_refine_ls_structure_factor_coef Fsqd
_refine_ls_weighting_details 'calc w=1/[\s^2^(Fo^2^)+(0.0553P)^2^+0.1506P] where P=(Fo^2^+2Fc^2^)/3'
_refine_ls_weighting_scheme calc
_refine_ls_wR_factor_gt .0869
_refine_ls_wR_factor_ref .0956
_reflns_number_gt 2070
_reflns_number_total 2376
_reflns_threshold_expression 'I > 2\s(I)'
_cod_data_source_file jz1483.cif
_cod_data_source_block 3
_cod_depositor_comments
;
The following automatic conversions were performed:
'_geom_bond_publ_flag' value 'YES' changed to 'yes' according to
'/home/saulius/struct/CIF-dictionaries/cif_core.dic' dictionary named
'cif_core.dic' version 2.4.1 from 2010-06-29 (10
times).

'_geom_bond_publ_flag' value 'NO' changed to 'no' according to
'/home/saulius/struct/CIF-dictionaries/cif_core.dic' dictionary named
'cif_core.dic' version 2.4.1 from 2010-06-29 (6 times).

Automatic conversion script
Id: cif_fix_enum 1527 2010-12-29 10:47:43Z saulius 

The following automatic conversions were performed:

'_exptl_absorpt_correction_type' value 'Multi-scan' changed to
'multi-scan' according to
/home/saulius/struct/CIF-dictionaries/cif_core.dic dictionary named
'cif_core.dic' version 2.4.1 from 2010-06-29.

'_geom_bond_publ_flag'
value 'YES' changed to 'yes' according to
/home/saulius/struct/CIF-dictionaries/cif_core.dic dictionary named
'cif_core.dic' version 2.4.1 from 2010-06-29 (10
times).

'_geom_bond_publ_flag' value 'NO' changed to 'no' according
to /home/saulius/struct/CIF-dictionaries/cif_core.dic dictionary
named 'cif_core.dic' version 2.4.1 from 2010-06-29 (6
times).

'_geom_angle_publ_flag' value 'NO' changed to 'no' according
to /home/saulius/struct/CIF-dictionaries/cif_core.dic dictionary
named 'cif_core.dic' version 2.4.1 from 2010-06-29 (9
times).

'_geom_angle_publ_flag' value 'YES' changed to 'yes'
according to /home/saulius/struct/CIF-dictionaries/cif_core.dic
dictionary named 'cif_core.dic' version 2.4.1 from 2010-06-29 (16
times).

'_geom_torsion_publ_flag' value 'YES' changed to 'yes'
according to /home/saulius/struct/CIF-dictionaries/cif_core.dic
dictionary named 'cif_core.dic' version 2.4.1 from 2010-06-29 (9
times).

Automatic conversion script
Id: cif_fix_values 1715 2011-07-08 13:25:40Z adriana 
;
_cod_database_code 2012507
_cod_database_fobs_code 2012507

loop_
_symmetry_equiv_pos_as_xyz
'x, y, z'
'x+1/2, -y+1/2, -z'
'-x, y+1/2, -z+1/2'
'-x+1/2, -y, z+1/2'

loop_
_atom_site_label
_atom_site_fract_x
_atom_site_fract_y
_atom_site_fract_z
_atom_site_U_iso_or_equiv
_atom_site_adp_type
_atom_site_calc_flag
_atom_site_refinement_flags
_atom_site_occupancy
_atom_site_disorder_assembly
_atom_site_disorder_group
_atom_site_type_symbol
Br1 .35714(9) .88593(6) .41179(3) .03788(17) Uani d . 1 . . Br
Br2 .29276(10) .83970(7) .24107(3) .0465(2) Uani d . 1 . . Br
O1 .7668(6) .4995(4) .4370(2) .0347(10) Uani d . 1 . . O
O2 1.0233(7) .4611(4) .3769(3) .0399(10) Uani d . 1 . . O
H2 1.0029 .3818 .3896 .060 Uiso calc R 1 . . H
O3 .9632(7) 1.1939(4) .4001(2) .0405(11) Uani d . 1 . . O
C1 .7587(8) .7810(5) .3802(3) .0270(12) Uani d . 1 . . C
H1 .6928 .7664 .4267 .032 Uiso calc R 1 . . H
C2 .6291(9) .7452(5) .3164(3) .0263(11) Uani d . 1 . . C
C3 .4830(8) .6403(5) .3326(3) .0304(12) Uani d . 1 . . C
H3A .4473 .5792 .2927 .036 Uiso calc R 1 . . H
H3B .4799 .6000 .3818 .036 Uiso calc R 1 . . H
C4 .4359(9) .7880(6) .3254(3) .0339(13) Uani d . 1 . . C
C11 .8158(8) .9331(5) .3781(3) .0282(13) Uani d . 1 . . C
H11A .9206 .9429 .3463 .034 Uiso calc R 1 . . H
H11B .7185 .9871 .3569 .034 Uiso calc R 1 . . H
C12 .8607(10) .9880(5) .4550(3) .0336(13) Uani d . 1 . . C
H12A .7547 .9781 .4862 .040 Uiso calc R 1 . . H
H12B .9555 .9315 .4761 .040 Uiso calc R 1 . . H
C13 .9207(8) 1.1353(5) .4574(3) .0316(13) Uani d . 1 . . C
C14 .9257(10) 1.2040(6) .5312(3) .0388(15) Uani d . 1 . . C
H14A .9340 1.3014 .5245 .058 Uiso calc R 1 . . H
H14B 1.0289 1.1722 .5586 .058 Uiso calc R 1 . . H
H14C .8175 1.1825 .5582 .058 Uiso calc R 1 . . H
C16 .9263(9) .6900(5) .3825(3) .0321(13) Uani d . 1 . . C
H16A .9850 .6942 .3344 .039 Uiso calc R 1 . . H
H16B 1.0096 .7276 .4187 .039 Uiso calc R 1 . . H
C17 .8928(8) .5417(5) .4014(3) .0293(13) Uani d . 1 . . C
C21 .7122(10) .7487(6) .2392(3) .0428(15) Uani d . 1 . . C
H21A .8116 .6856 .2370 .064 Uiso calc R 1 . . H
H21B .7547 .8397 .2288 .064 Uiso calc R 1 . . H
H21C .6227 .7231 .2032 .064 Uiso calc R 1 . . H

loop_
_atom_site_aniso_label
_atom_site_aniso_U_11
_atom_site_aniso_U_22
_atom_site_aniso_U_33
_atom_site_aniso_U_12
_atom_site_aniso_U_13
_atom_site_aniso_U_23
Br1 .0343(3) .0354(3) .0439(3) .0003(2) .0014(3) -.0071(2)
Br2 .0482(4) .0462(4) .0450(4) -.0071(3) -.0144(3) .0133(3)
O1 .038(3) .0238(19) .042(2) -.0044(17) .0003(18) .0040(15)
O2 .041(3) .0186(19) .061(3) .0012(18) .008(2) .0009(17)
O3 .061(3) .021(2) .039(2) -.0048(18) .004(2) .0004(15)
C1 .031(4) .016(2) .034(3) -.002(2) .000(2) .0023(18)
C2 .033(3) .018(2) .028(3) .000(2) .001(2) .0009(17)
C3 .035(4) .021(3) .035(3) -.007(2) -.002(2) .000(2)
C4 .040(4) .025(3) .036(3) -.008(2) -.003(2) -.002(2)
C11 .032(4) .018(2) .035(3) -.003(2) -.002(2) .0010(18)
C12 .041(4) .024(3) .035(3) .001(3) .000(3) .001(2)
C13 .033(4) .024(3) .038(3) .002(2) .001(2) .000(2)
C14 .040(4) .033(3) .043(3) .002(3) -.005(3) -.008(2)
C16 .038(4) .019(3) .040(3) .000(2) .003(2) .001(2)
C17 .033(4) .020(3) .035(3) -.001(2) -.005(2) .001(2)
C21 .054(4) .041(3) .033(3) .001(3) .008(3) .002(2)

loop_
_atom_type_symbol
_atom_type_description
_atom_type_scat_dispersion_real
_atom_type_scat_dispersion_imag
_atom_type_scat_source
C C .0033 .0016 'International Tables Vol C Tables 4.2.6.8 and 6.1.1.4'
H H 0 0 'International Tables Vol C Tables 4.2.6.8 and 6.1.1.4'
Br Br -.2901 2.4595 'International Tables Vol C Tables 4.2.6.8 and 6.1.1.4'
O O .0106 .006 'International Tables Vol C Tables 4.2.6.8 and 6.1.1.4'

loop_
_geom_angle_atom_site_label_1
_geom_angle_atom_site_label_2
_geom_angle_atom_site_label_3
_geom_angle
_geom_angle_publ_flag
C17 O2 H2 109.5 ?
C16 C1 C2 113.3(4) no
C16 C1 C11 109.7(5) no
C2 C1 C11 111.8(4) no
C16 C1 H1 107.3 ?
C2 C1 H1 107.3 ?
C11 C1 H1 107.3 ?
C4 C2 C3 59.1(4) yes
C4 C2 C21 118.6(5) yes
C3 C2 C21 118.7(5) yes
C4 C2 C1 116.8(5) yes
C3 C2 C1 117.0(4) yes
C21 C2 C1 115.3(6) yes
C4 C3 C2 59.9(4) yes
C4 C3 H3A 117.8 ?
C2 C3 H3A 117.8 ?
C4 C3 H3B 117.8 ?
C2 C3 H3B 117.8 ?
H3A C3 H3B 114.9 ?
C3 C4 C2 61.0(4) yes
C3 C4 Br1 118.9(4) yes
C2 C4 Br1 121.1(4) yes
C3 C4 Br2 116.9(4) yes
C2 C4 Br2 121.0(4) yes
Br1 C4 Br2 110.1(3) yes
C12 C11 C1 112.1(4) no
C12 C11 H11A 109.2 ?
C1 C11 H11A 109.2 ?
C12 C11 H11B 109.2 ?
C1 C11 H11B 109.2 ?
H11A C11 H11B 107.9 ?
C13 C12 C11 115.3(4) no
C13 C12 H12A 108.5 ?
C11 C12 H12A 108.5 ?
C13 C12 H12B 108.5 ?
C11 C12 H12B 108.5 ?
H12A C12 H12B 107.5 ?
O3 C13 C14 122.6(5) no
O3 C13 C12 119.9(5) no
C14 C13 C12 117.5(5) no
C13 C14 H14A 109.5 ?
C13 C14 H14B 109.5 ?
H14A C14 H14B 109.5 ?
C13 C14 H14C 109.5 ?
H14A C14 H14C 109.5 ?
H14B C14 H14C 109.5 ?
C17 C16 C1 115.5(5) no
C17 C16 H16A 108.4 ?
C1 C16 H16A 108.4 ?
C17 C16 H16B 108.4 ?
C1 C16 H16B 108.4 ?
H16A C16 H16B 107.5 ?
O1 C17 O2 122.7(5) yes
O1 C17 C16 125.1(5) yes
O2 C17 C16 112.1(5) yes
C2 C21 H21A 109.5 ?
C2 C21 H21B 109.5 ?
H21A C21 H21B 109.5 ?
C2 C21 H21C 109.5 ?
H21A C21 H21C 109.5 ?
H21B C21 H21C 109.5 ?

loop_
_geom_bond_atom_site_label_1
_geom_bond_atom_site_label_2
_geom_bond_site_symmetry_2
_geom_bond_distance
_geom_bond_publ_flag
Br1 C4 . 1.917(6) yes
Br2 C4 . 1.919(6) yes
O1 C17 . 1.204(7) yes
O2 C17 . 1.321(7) yes
O2 H2 . .8200 ?
O3 C13 . 1.220(7) yes
C1 C16 . 1.525(8) no
C1 C2 . 1.537(8) yes
C1 C11 . 1.543(7) no
C1 H1 . .9800 ?
C2 C4 . 1.499(9) yes
C2 C3 . 1.517(8) yes
C2 C21 . 1.520(8) yes
C3 C4 . 1.488(8) yes
C3 H3A . .9700 ?
C3 H3B . .9700 ?
C11 C12 . 1.521(7) no
C11 H11A . .9700 ?
C11 H11B . .9700 ?
C12 C13 . 1.504(8) no
C12 H12A . .9700 ?
C12 H12B . .9700 ?
C13 C14 . 1.490(8) no
C14 H14A . .9600 ?
C14 H14B . .9600 ?
C14 H14C . .9600 ?
C16 C17 . 1.506(7) no
C16 H16A . .9700 ?
C16 H16B . .9700 ?
C21 H21A . .9600 ?
C21 H21B . .9600 ?
C21 H21C . .9600 ?

loop_
_geom_hbond_atom_site_label_D
_geom_hbond_atom_site_label_H
_geom_hbond_atom_site_label_A
_geom_hbond_site_symmetry_A
_geom_hbond_distance_DH
_geom_hbond_distance_HA
_geom_hbond_distance_DA
_geom_hbond_angle_DHA
O2 H2 O3 1_545 .82 1.87 2.676(5) 169.5
C3 H3B O1 1_555 .97 2.54 3.136(7) 119.6
C1 H1 Br1 1_555 .98 2.76 3.194(6) 107.6

loop_
_geom_torsion_atom_site_label_1
_geom_torsion_atom_site_label_2
_geom_torsion_atom_site_label_3
_geom_torsion_atom_site_label_4
_geom_torsion
_geom_torsion_publ_flag
C16 C1 C2 C4 157.4(5) ?
C11 C1 C2 C4 -78.1(6) ?
C16 C1 C2 C3 90.2(6) ?
C11 C1 C2 C3 -145.2(5) ?
C16 C1 C2 C21 -56.4(6) ?
C11 C1 C2 C21 68.1(6) ?
C21 C2 C3 C4 -108.0(6) ?
C1 C2 C3 C4 106.6(5) ?
C2 C3 C4 Br1 -111.7(5) ?
C2 C3 C4 Br2 112.2(5) ?
C21 C2 C4 C3 108.1(5) ?
C1 C2 C4 C3 -106.9(5) ?
C3 C2 C4 Br1 108.1(5) ?
C21 C2 C4 Br1 -143.8(5) ?
C1 C2 C4 Br1 1.2(6) ?
C3 C2 C4 Br2 -105.8(5) ?
C21 C2 C4 Br2 2.3(7) ?
C1 C2 C4 Br2 147.4(4) ?
C16 C1 C11 C12 -81.8(6) yes
C2 C1 C11 C12 151.7(5) yes
C1 C11 C12 C13 179.0(6) yes
C11 C12 C13 O3 -13.8(9) yes
C11 C12 C13 C14 166.3(6) yes
C2 C1 C16 C17 -67.1(6) yes
C11 C1 C16 C17 167.2(4) yes
C1 C16 C17 O1 -25.8(8) yes
C1 C16 C17 O2 157.0(5) yes

loop_
_cod_related_entry_id
_cod_related_entry_database
_cod_related_entry_code
1 ChemSpider 21181914
